data_4310276
loop_
_publ_author_name
'Zhong-Ming Sun'
'Jiang-Gao Mao'
'Yan-Qiong Sun'
'Hui-Yi Zeng'
'Abraham Clearfield'

_publ_section_title
;
 Synthesis, Characterization, and Crystal Structures of Three New Divalent
 Metal Carboxylate-Sulfonates with a Layered and One-Dimensional Structure
;
_journal_name_full 'Inorganic Chemistry'
_journal_page_first 336
_journal_page_last 341
_journal_paper_doi 10.1021/ic0343307
_journal_volume 43
_journal_year 2004
_chemical_formula_sum 'C56 H46 Cd3 N8 O18 S2'
_chemical_formula_weight 1520.33
_chemical_name_systematic
; 
 ? 
;
_space_group_IT_number 14
_symmetry_cell_setting monoclinic
_symmetry_space_group_name_Hall '-P 2ybc'
_symmetry_space_group_name_H-M 'P 1 21/c 1'
_atom_sites_solution_hydrogens geom
_atom_sites_solution_primary direct
_atom_sites_solution_secondary difmap
_audit_creation_method SHELXL-97
_cell_angle_alpha 90.00
_cell_angle_beta 104.5090(10)
_cell_angle_gamma 90.00
_cell_formula_units_Z 4
_cell_length_a 8.53170(10)
_cell_length_b 40.5665(2)
_cell_length_c 16.63820(10)
_cell_measurement_temperature 293(2)
_cell_volume 5574.85(8)
_computing_structure_refinement 'SHELXL-97 (Sheldrick, 1997)'
_computing_structure_solution 'SHELXS-97 (Sheldrick, 1990)'
_diffrn_ambient_temperature 293(2)
_diffrn_measured_fraction_theta_full 0.983
_diffrn_measured_fraction_theta_max 0.983
_diffrn_measurement_device_type 'Siemens Smart CCD'
_diffrn_measurement_method 'narrow frame method'
_diffrn_radiation_monochromator graphite
_diffrn_radiation_source 'fine-focus sealed tube'
_diffrn_radiation_type MoK\a
_diffrn_radiation_wavelength 0.71073
_diffrn_reflns_av_R_equivalents 0.0575
_diffrn_reflns_av_sigmaI/netI 0.0806
_diffrn_reflns_limit_h_max 4
_diffrn_reflns_limit_h_min -10
_diffrn_reflns_limit_k_max 34
_diffrn_reflns_limit_k_min -47
_diffrn_reflns_limit_l_max 19
_diffrn_reflns_limit_l_min -19
_diffrn_reflns_number 18309
_diffrn_reflns_theta_full 25.08
_diffrn_reflns_theta_max 25.08
_diffrn_reflns_theta_min 1.61
_diffrn_standards_decay_% <1.0%
_exptl_absorpt_coefficient_mu 1.293
_exptl_absorpt_correction_T_max 1.000
_exptl_absorpt_correction_T_min 0.816
_exptl_absorpt_correction_type SADABS
_exptl_crystal_colour colorless
_exptl_crystal_density_diffrn 1.811
_exptl_crystal_density_method 'not measured'
_exptl_crystal_description brick
_exptl_crystal_F_000 3032
_exptl_crystal_size_max 0.40
_exptl_crystal_size_mid 0.20
_exptl_crystal_size_min 0.18
_refine_diff_density_max 0.690
_refine_diff_density_min -0.671
_refine_diff_density_rms 0.143
_refine_ls_extinction_method none
_refine_ls_goodness_of_fit_ref 1.176
_refine_ls_hydrogen_treatment mixed
_refine_ls_matrix_type full
_refine_ls_number_parameters 784
_refine_ls_number_reflns 9727
_refine_ls_number_restraints 0
_refine_ls_restrained_S_all 1.176
_refine_ls_R_factor_all 0.1122
_refine_ls_R_factor_gt 0.0656
_refine_ls_shift/su_max 0.001
_refine_ls_shift/su_mean 0.000
_refine_ls_structure_factor_coef Fsqd
_refine_ls_weighting_details 'calc w=1/[\s^2^(Fo^2^)+(0.0000P)^2^+37.9897P] where P=(Fo^2^+2Fc^2^)/3'
_refine_ls_weighting_scheme calc
_refine_ls_wR_factor_gt 0.1037
_refine_ls_wR_factor_ref 0.1226
_reflns_number_gt 6785
_reflns_number_total 9727
_reflns_threshold_expression >2sigma(I)
_cod_data_source_file ic0343307si20030516_112724.cif
_cod_data_source_block 1
_cod_depositor_comments
;
The following automatic conversions were performed:

'_symmetry_cell_setting' tag value 'monoclinc' was replaced with
'monoclinic' value.

Automatic conversion script
Id: cif_fix_values 1646 2011-03-28 12:23:43Z adriana 
;
_cod_database_code 4310276

loop_
_symmetry_equiv_pos_as_xyz
'x, y, z'
'-x, y+1/2, -z+1/2'
'-x, -y, -z'
'x, -y-1/2, z-1/2'

loop_
_atom_site_label
_atom_site_type_symbol
_atom_site_fract_x
_atom_site_fract_y
_atom_site_fract_z
_atom_site_U_iso_or_equiv
_atom_site_adp_type
_atom_site_occupancy
_atom_site_symmetry_multiplicity
_atom_site_calc_flag
_atom_site_refinement_flags
_atom_site_disorder_assembly
_atom_site_disorder_group
Cd1 Cd 0.03794(7) 0.166017(14) 0.13287(4) 0.02652(15) Uani 1 1 d . . .
Cd2 Cd -0.17319(8) 0.008180(16) 0.24528(4) 0.03100(17) Uani 1 1 d . . .
Cd3 Cd -0.53136(7) 0.153944(14) 0.61296(4) 0.02696(15) Uani 1 1 d . . .
S1 S -0.5638(2) 0.04842(5) 0.23555(13) 0.0269(5) Uani 1 1 d . . .
S2 S -1.2882(3) 0.08856(5) 0.70365(13) 0.0300(5) Uani 1 1 d . . .
N1 N -0.0529(8) 0.04654(16) 0.3451(4) 0.0300(16) Uani 1 1 d . . .
N2 N -0.2474(8) -0.00414(18) 0.3652(4) 0.0357(18) Uani 1 1 d . . .
N3 N 0.2297(8) 0.19941(16) 0.2219(4) 0.0277(16) Uani 1 1 d . . .
N4 N -0.0306(8) 0.22129(16) 0.1069(4) 0.0280(16) Uani 1 1 d . . .
N5 N -0.4116(8) 0.20311(17) 0.6697(4) 0.0319(17) Uani 1 1 d . . .
N6 N -0.6623(8) 0.19912(17) 0.5346(4) 0.0323(17) Uani 1 1 d . . .
N7 N -0.1723(9) 0.02633(18) 0.1146(4) 0.0366(18) Uani 1 1 d . . .
N8 N -0.2653(9) -0.03502(17) 0.1551(4) 0.0364(18) Uani 1 1 d . . .
C1 C -0.4523(9) 0.08301(19) 0.2860(5) 0.0251(18) Uani 1 1 d . . .
C2 C -0.3476(10) 0.09970(19) 0.2489(5) 0.0278(19) Uani 1 1 d . . .
H2A H -0.3342 0.0927 0.1978 0.033 Uiso 1 1 calc R . .
C3 C -0.2622(9) 0.1270(2) 0.2880(5) 0.0262(18) Uani 1 1 d . . .
C4 C -0.2841(9) 0.13710(19) 0.3633(5) 0.0237(18) Uani 1 1 d . . .
H4A H -0.2238 0.1547 0.3907 0.028 Uiso 1 1 calc R . .
C5 C -0.3955(9) 0.12133(19) 0.3994(5) 0.0264(19) Uani 1 1 d . . .
C6 C -0.4765(9) 0.09402(19) 0.3605(5) 0.0253(18) Uani 1 1 d . . .
H6A H -0.5483 0.0829 0.3846 0.030 Uiso 1 1 calc R . .
C7 C -0.1444(10) 0.1451(2) 0.2482(5) 0.0271(19) Uani 1 1 d . . .
C8 C -0.4308(11) 0.1342(2) 0.4783(5) 0.033(2) Uani 1 1 d . . .
C11 C -1.1261(9) 0.11394(19) 0.7569(5) 0.0251(18) Uani 1 1 d . . .
C12 C -1.0081(10) 0.1232(2) 0.7187(5) 0.035(2) Uani 1 1 d . . .
H12A H -1.0151 0.1166 0.6643 0.042 Uiso 1 1 calc R . .
C13 C -0.8776(10) 0.1422(2) 0.7610(5) 0.032(2) Uani 1 1 d . . .
C14 C -0.8720(10) 0.1532(2) 0.8405(5) 0.032(2) Uani 1 1 d . . .
H14A H -0.7862 0.1662 0.8687 0.038 Uiso 1 1 calc R . .
C15 C -0.9951(9) 0.14464(19) 0.8783(5) 0.0258(19) Uani 1 1 d . . .
C16 C -1.1196(10) 0.12469(19) 0.8374(5) 0.0278(19) Uani 1 1 d . . .
H16A H -1.1995 0.1183 0.8634 0.033 Uiso 1 1 calc R . .
C17 C -0.7442(10) 0.1500(2) 0.7199(5) 0.0299(19) Uani 1 1 d . . .
C18 C -0.9848(11) 0.1563(2) 0.9658(5) 0.032(2) Uani 1 1 d . . .
C21 C 0.0476(10) 0.0707(2) 0.3348(5) 0.033(2) Uani 1 1 d . . .
H21A H 0.0763 0.0717 0.2846 0.040 Uiso 1 1 calc R . .
C22 C 0.1101(10) 0.0939(2) 0.3931(6) 0.043(2) Uani 1 1 d . . .
H22A H 0.1808 0.1100 0.3834 0.051 Uiso 1 1 calc R . .
C23 C 0.0651(11) 0.0928(2) 0.4672(6) 0.045(3) Uani 1 1 d . . .
H23A H 0.1045 0.1083 0.5085 0.054 Uiso 1 1 calc R . .
C24 C -0.0386(11) 0.0685(2) 0.4788(5) 0.043(2) Uani 1 1 d . . .
H24A H -0.0735 0.0680 0.5274 0.051 Uiso 1 1 calc R . .
C25 C -0.0919(9) 0.0446(2) 0.4183(5) 0.0272(19) Uani 1 1 d . . .
C26 C -0.1946(10) 0.0161(2) 0.4292(5) 0.033(2) Uani 1 1 d . . .
C27 C -0.2318(11) 0.0105(2) 0.5046(5) 0.039(2) Uani 1 1 d . . .
H27A H -0.1950 0.0248 0.5489 0.047 Uiso 1 1 calc R . .
C28 C -0.3236(11) -0.0164(2) 0.5131(6) 0.045(2) Uani 1 1 d . . .
H28A H -0.3476 -0.0206 0.5637 0.054 Uiso 1 1 calc R . .
C29 C -0.3795(11) -0.0370(2) 0.4475(6) 0.045(2) Uani 1 1 d . . .
H29A H -0.4408 -0.0555 0.4523 0.055 Uiso 1 1 calc R . .
C30 C -0.3421(12) -0.0294(3) 0.3743(6) 0.049(3) Uani 1 1 d . . .
H30A H -0.3850 -0.0426 0.3283 0.059 Uiso 1 1 calc R . .
C31 C 0.3529(11) 0.1876(2) 0.2821(6) 0.042(2) Uani 1 1 d . . .
H31A H 0.3709 0.1649 0.2847 0.050 Uiso 1 1 calc R . .
C32 C 0.4528(10) 0.2071(2) 0.3396(5) 0.038(2) Uani 1 1 d . . .
H32A H 0.5349 0.1979 0.3811 0.045 Uiso 1 1 calc R . .
C33 C 0.4302(11) 0.2409(2) 0.3353(5) 0.040(2) Uani 1 1 d . . .
H33A H 0.4976 0.2548 0.3731 0.047 Uiso 1 1 calc R . .
C34 C 0.3053(11) 0.2534(2) 0.2737(5) 0.034(2) Uani 1 1 d . . .
H34A H 0.2882 0.2761 0.2694 0.041 Uiso 1 1 calc R . .
C35 C 0.2059(10) 0.23250(18) 0.2184(5) 0.0258(19) Uani 1 1 d . . .
C36 C 0.0673(9) 0.24414(19) 0.1507(5) 0.0265(19) Uani 1 1 d . . .
C37 C 0.0397(11) 0.2778(2) 0.1343(6) 0.039(2) Uani 1 1 d . . .
H37A H 0.1098 0.2933 0.1652 0.047 Uiso 1 1 calc R . .
C38 C -0.0900(12) 0.2878(2) 0.0732(6) 0.047(3) Uani 1 1 d . . .
H38A H -0.1111 0.3101 0.0632 0.056 Uiso 1 1 calc R . .
C39 C -0.1887(11) 0.2645(3) 0.0268(6) 0.046(3) Uani 1 1 d . . .
H39A H -0.2760 0.2706 -0.0164 0.055 Uiso 1 1 calc R . .
C40 C -0.1552(11) 0.2313(2) 0.0456(6) 0.042(2) Uani 1 1 d . . .
H40A H -0.2224 0.2154 0.0143 0.051 Uiso 1 1 calc R . .
C41 C -0.2879(11) 0.2035(2) 0.7369(5) 0.042(2) Uani 1 1 d . . .
H41A H -0.2485 0.1836 0.7618 0.050 Uiso 1 1 calc R . .
C42 C -0.2167(12) 0.2325(3) 0.7707(6) 0.052(3) Uani 1 1 d . . .
H42A H -0.1313 0.2322 0.8181 0.062 Uiso 1 1 calc R . .
C43 C -0.2725(13) 0.2617(2) 0.7340(6) 0.050(3) Uani 1 1 d . . .
H43A H -0.2233 0.2815 0.7548 0.060 Uiso 1 1 calc R . .
C44 C -0.4035(11) 0.2615(2) 0.6656(6) 0.043(2) Uani 1 1 d . . .
H44A H -0.4455 0.2812 0.6407 0.051 Uiso 1 1 calc R . .
C45 C -0.4715(10) 0.23179(18) 0.6345(5) 0.0277(19) Uani 1 1 d . . .
C46 C -0.6143(10) 0.22981(19) 0.5600(5) 0.0268(19) Uani 1 1 d . . .
C47 C -0.6933(11) 0.2574(2) 0.5210(6) 0.038(2) Uani 1 1 d . . .
H47A H -0.6578 0.2784 0.5396 0.046 Uiso 1 1 calc R . .
C48 C -0.8240(11) 0.2535(2) 0.4550(6) 0.043(2) Uani 1 1 d . . .
H48A H -0.8794 0.2719 0.4288 0.051 Uiso 1 1 calc R . .
C49 C -0.8739(11) 0.2221(2) 0.4271(6) 0.043(2) Uani 1 1 d . . .
H49A H -0.9616 0.2189 0.3817 0.052 Uiso 1 1 calc R . .
C50 C -0.7896(11) 0.1959(2) 0.4688(6) 0.040(2) Uani 1 1 d . . .
H50A H -0.8225 0.1748 0.4505 0.048 Uiso 1 1 calc R . .
C51 C -0.1173(12) 0.0559(2) 0.0968(6) 0.047(3) Uani 1 1 d . . .
H51A H -0.0841 0.0711 0.1393 0.056 Uiso 1 1 calc R . .
C52 C -0.1084(15) 0.0643(3) 0.0185(7) 0.066(3) Uani 1 1 d . . .
H52A H -0.0667 0.0846 0.0082 0.079 Uiso 1 1 calc R . .
C53 C -0.1623(18) 0.0420(3) -0.0445(7) 0.087(4) Uani 1 1 d . . .
H53A H -0.1578 0.0472 -0.0983 0.104 Uiso 1 1 calc R . .
C54 C -0.2227(16) 0.0122(3) -0.0282(6) 0.069(3) Uani 1 1 d . . .
H54A H -0.2602 -0.0028 -0.0709 0.082 Uiso 1 1 calc R . .
C55 C -0.2274(11) 0.0045(2) 0.0525(5) 0.038(2) Uani 1 1 d . . .
C56 C -0.2895(11) -0.0279(2) 0.0741(5) 0.036(2) Uani 1 1 d . . .
C57 C -0.3752(15) -0.0488(3) 0.0130(7) 0.073(4) Uani 1 1 d . . .
H57A H -0.3970 -0.0428 -0.0426 0.088 Uiso 1 1 calc R . .
C58 C -0.4279(17) -0.0787(3) 0.0360(8) 0.083(4) Uani 1 1 d . . .
H58A H -0.4805 -0.0936 -0.0045 0.099 Uiso 1 1 calc R . .
C59 C -0.4032(13) -0.0865(2) 0.1174(7) 0.059(3) Uani 1 1 d . . .
H59A H -0.4397 -0.1063 0.1341 0.071 Uiso 1 1 calc R . .
C60 C -0.3224(13) -0.0640(2) 0.1743(7) 0.052(3) Uani 1 1 d . . .
H60A H -0.3059 -0.0691 0.2302 0.062 Uiso 1 1 calc R . .
O1 O -0.1443(8) 0.13624(16) 0.1746(4) 0.0472(17) Uani 1 1 d . . .
O2 O -0.0592(8) 0.16688(16) 0.2862(4) 0.0489(17) Uani 1 1 d . . .
O3 O -0.3370(7) 0.15477(16) 0.5214(4) 0.0444(16) Uani 1 1 d . . .
O4 O -0.5561(7) 0.12406(14) 0.4957(3) 0.0357(15) Uani 1 1 d . . .
O5 O -0.7650(7) 0.14144(15) 0.6450(4) 0.0413(16) Uani 1 1 d . . .
O6 O -0.6200(8) 0.16471(15) 0.7603(4) 0.0467(17) Uani 1 1 d . . .
O7 O -0.8604(7) 0.17042(15) 1.0052(4) 0.0403(15) Uani 1 1 d . . .
O8 O -1.1031(7) 0.15040(16) 0.9962(3) 0.0442(16) Uani 1 1 d . . .
O11 O -0.4518(7) 0.03057(13) 0.1981(3) 0.0332(14) Uani 1 1 d . . .
O12 O -0.6147(7) 0.02994(14) 0.2991(3) 0.0387(15) Uani 1 1 d . . .
O13 O -0.7004(7) 0.06158(15) 0.1727(4) 0.0412(15) Uani 1 1 d . . .
O21 O -1.2525(8) 0.07916(18) 0.6272(4) 0.059(2) Uani 1 1 d . . .
O22 O -1.4326(7) 0.10928(15) 0.6920(4) 0.0469(17) Uani 1 1 d . . .
O23 O -1.2942(8) 0.06170(14) 0.7581(4) 0.0495(18) Uani 1 1 d . . .
O1W O 0.2494(8) 0.12848(15) 0.1516(4) 0.0506(18) Uani 1 1 d . . .
O2W O 0.1018(7) -0.00853(15) 0.2651(4) 0.0535(18) Uani 1 1 d . . .
O3W O 0.5097(9) 0.15424(19) 0.0882(5) 0.069(2) Uani 1 1 d . . .
O4W O -1.4325(9) 0.1726(2) -0.0729(5) 0.071(2) Uani 1 1 d . . .

loop_
_atom_site_aniso_label
_atom_site_aniso_U_11
_atom_site_aniso_U_22
_atom_site_aniso_U_33
_atom_site_aniso_U_23
_atom_site_aniso_U_13
_atom_site_aniso_U_12
Cd1 0.0293(3) 0.0233(3) 0.0278(3) -0.0006(3) 0.0088(3) -0.0039(3)
Cd2 0.0386(4) 0.0302(4) 0.0241(3) -0.0026(3) 0.0076(3) -0.0035(3)
Cd3 0.0318(3) 0.0226(3) 0.0284(3) -0.0026(3) 0.0111(3) -0.0015(3)
S1 0.0280(11) 0.0232(11) 0.0300(12) -0.0039(9) 0.0085(9) -0.0024(9)
S2 0.0315(12) 0.0250(12) 0.0330(12) -0.0036(9) 0.0072(10) 0.0003(9)
N1 0.035(4) 0.026(4) 0.030(4) 0.000(3) 0.008(3) -0.003(3)
N2 0.038(4) 0.039(5) 0.026(4) -0.002(3) 0.001(3) -0.011(4)
N3 0.029(4) 0.029(4) 0.027(4) 0.000(3) 0.011(3) -0.004(3)
N4 0.022(4) 0.034(4) 0.027(4) 0.002(3) 0.005(3) 0.000(3)
N5 0.039(4) 0.030(4) 0.029(4) -0.003(3) 0.013(4) -0.007(3)
N6 0.035(4) 0.025(4) 0.037(4) -0.002(3) 0.009(4) 0.003(3)
N7 0.045(5) 0.034(4) 0.031(4) 0.003(3) 0.011(4) 0.009(4)
N8 0.051(5) 0.022(4) 0.035(4) -0.001(3) 0.009(4) 0.006(4)
C1 0.019(4) 0.028(5) 0.027(4) -0.002(4) 0.002(4) 0.002(4)
C2 0.034(5) 0.025(5) 0.026(4) 0.004(4) 0.012(4) 0.002(4)
C3 0.025(4) 0.026(5) 0.026(4) 0.003(4) 0.005(4) -0.004(4)
C4 0.025(4) 0.017(4) 0.027(4) 0.003(3) 0.002(4) 0.001(3)
C5 0.028(5) 0.024(5) 0.028(5) 0.001(4) 0.009(4) 0.009(4)
C6 0.022(4) 0.027(5) 0.028(5) 0.002(4) 0.007(4) -0.005(4)
C7 0.026(5) 0.026(5) 0.032(5) 0.006(4) 0.011(4) 0.002(4)
C8 0.038(5) 0.038(6) 0.021(5) -0.005(4) 0.004(4) 0.002(4)
C11 0.028(5) 0.020(4) 0.030(5) -0.003(4) 0.011(4) 0.001(4)
C12 0.046(6) 0.032(5) 0.028(5) -0.007(4) 0.013(4) 0.008(4)
C13 0.034(5) 0.025(5) 0.038(5) 0.000(4) 0.013(4) 0.000(4)
C14 0.033(5) 0.025(5) 0.040(5) -0.003(4) 0.012(4) 0.002(4)
C15 0.028(5) 0.027(5) 0.027(4) 0.002(4) 0.015(4) 0.003(4)
C16 0.032(5) 0.021(5) 0.034(5) 0.002(4) 0.017(4) -0.008(4)
C17 0.038(5) 0.020(5) 0.034(5) 0.003(4) 0.012(4) 0.000(4)
C18 0.040(5) 0.027(5) 0.029(5) -0.001(4) 0.009(4) 0.000(4)
C21 0.029(5) 0.032(5) 0.036(5) 0.004(4) 0.005(4) 0.001(4)
C22 0.024(5) 0.044(6) 0.054(6) -0.006(5) -0.003(5) -0.005(4)
C23 0.037(6) 0.040(6) 0.053(6) -0.023(5) 0.000(5) -0.002(5)
C24 0.044(6) 0.053(6) 0.031(5) -0.017(5) 0.010(4) -0.002(5)
C25 0.021(4) 0.031(5) 0.027(5) -0.006(4) -0.001(4) 0.005(4)
C26 0.025(5) 0.043(6) 0.029(5) -0.008(4) 0.005(4) 0.001(4)
C27 0.038(5) 0.041(6) 0.037(5) 0.000(4) 0.004(4) 0.005(5)
C28 0.043(6) 0.062(7) 0.031(5) 0.005(5) 0.013(5) 0.003(5)
C29 0.046(6) 0.051(7) 0.043(6) 0.008(5) 0.018(5) -0.003(5)
C30 0.053(6) 0.056(7) 0.036(6) -0.017(5) 0.005(5) -0.016(5)
C31 0.039(6) 0.036(6) 0.045(6) 0.002(5) 0.001(5) 0.004(5)
C32 0.029(5) 0.038(6) 0.040(5) -0.005(4) -0.002(4) -0.002(4)
C33 0.045(6) 0.039(6) 0.032(5) 0.000(4) 0.004(5) -0.006(5)
C34 0.046(6) 0.022(5) 0.034(5) -0.005(4) 0.010(4) -0.004(4)
C35 0.032(5) 0.013(4) 0.037(5) -0.002(4) 0.016(4) -0.004(4)
C36 0.018(4) 0.023(5) 0.038(5) -0.005(4) 0.006(4) 0.003(4)
C37 0.043(6) 0.032(5) 0.042(5) -0.002(4) 0.010(5) 0.002(5)
C38 0.049(6) 0.034(6) 0.057(7) 0.014(5) 0.013(5) 0.017(5)
C39 0.034(6) 0.053(7) 0.050(6) 0.008(5) 0.007(5) 0.011(5)
C40 0.043(6) 0.040(6) 0.044(6) 0.000(5) 0.010(5) -0.004(5)
C41 0.046(6) 0.037(6) 0.037(6) -0.002(4) 0.001(5) -0.001(5)
C42 0.048(7) 0.051(7) 0.049(6) -0.001(5) -0.002(5) -0.016(5)
C43 0.068(8) 0.031(6) 0.057(7) -0.017(5) 0.025(6) -0.021(5)
C44 0.046(6) 0.035(6) 0.051(6) -0.003(5) 0.019(5) -0.005(5)
C45 0.040(5) 0.013(4) 0.038(5) -0.006(4) 0.023(4) -0.006(4)
C46 0.035(5) 0.022(5) 0.032(5) 0.001(4) 0.024(4) 0.002(4)
C47 0.043(6) 0.027(5) 0.046(6) 0.009(4) 0.013(5) 0.003(4)
C48 0.039(6) 0.043(6) 0.043(6) 0.010(5) 0.003(5) 0.010(5)
C49 0.038(6) 0.042(6) 0.045(6) -0.003(5) 0.002(5) -0.003(5)
C50 0.046(6) 0.034(6) 0.042(6) 0.003(4) 0.012(5) 0.004(5)
C51 0.062(7) 0.031(6) 0.046(6) 0.003(5) 0.011(5) -0.003(5)
C52 0.103(10) 0.042(7) 0.057(7) 0.017(6) 0.027(7) -0.017(6)
C53 0.146(13) 0.077(10) 0.040(7) 0.008(7) 0.028(8) -0.004(9)
C54 0.118(11) 0.050(7) 0.041(6) -0.006(5) 0.025(7) -0.008(7)
C55 0.041(5) 0.047(6) 0.024(5) -0.009(4) 0.004(4) 0.010(5)
C56 0.048(6) 0.023(5) 0.034(5) -0.002(4) 0.008(4) 0.006(4)
C57 0.115(11) 0.057(8) 0.034(6) -0.009(6) -0.006(6) -0.015(7)
C58 0.122(12) 0.045(8) 0.072(9) -0.022(7) 0.007(8) -0.011(8)
C59 0.076(8) 0.022(6) 0.079(9) -0.014(5) 0.019(7) -0.017(5)
C60 0.074(8) 0.034(6) 0.054(7) -0.007(5) 0.026(6) -0.002(5)
O1 0.057(4) 0.052(4) 0.040(4) -0.011(3) 0.027(3) -0.018(3)
O2 0.047(4) 0.050(4) 0.051(4) 0.000(3) 0.014(3) -0.028(4)
O3 0.040(4) 0.050(4) 0.047(4) -0.025(3) 0.017(3) -0.020(3)
O4 0.035(4) 0.041(4) 0.038(4) -0.012(3) 0.021(3) -0.006(3)
O5 0.038(4) 0.051(4) 0.043(4) 0.002(3) 0.024(3) 0.000(3)
O6 0.045(4) 0.043(4) 0.057(4) -0.008(3) 0.023(3) -0.014(3)
O7 0.041(4) 0.040(4) 0.038(4) -0.008(3) 0.006(3) -0.005(3)
O8 0.052(4) 0.058(4) 0.028(3) -0.004(3) 0.019(3) -0.012(3)
O11 0.034(3) 0.029(3) 0.038(3) -0.011(3) 0.011(3) 0.001(3)
O12 0.054(4) 0.034(4) 0.032(3) -0.005(3) 0.018(3) -0.012(3)
O13 0.032(4) 0.037(4) 0.046(4) -0.003(3) -0.005(3) 0.004(3)
O21 0.060(5) 0.069(5) 0.055(4) -0.032(4) 0.027(4) -0.016(4)
O22 0.038(4) 0.037(4) 0.064(5) 0.009(3) 0.009(3) 0.005(3)
O23 0.058(4) 0.026(4) 0.056(4) 0.012(3) 0.000(4) -0.010(3)
O1W 0.045(4) 0.033(4) 0.076(5) 0.005(3) 0.019(4) 0.012(3)
O2W 0.035(4) 0.034(4) 0.089(5) -0.013(4) 0.010(4) 0.005(3)
O3W 0.061(5) 0.072(6) 0.069(5) 0.003(4) 0.008(4) -0.003(4)
O4W 0.058(5) 0.091(6) 0.062(5) -0.015(4) 0.012(4) -0.007(4)

loop_
_atom_type_symbol
_atom_type_description
_atom_type_scat_dispersion_real
_atom_type_scat_dispersion_imag
_atom_type_scat_source
C C 0.0033 0.0016 'International Tables Vol C Tables 4.2.6.8 and 6.1.1.4'
H H 0.0000 0.0000 'International Tables Vol C Tables 4.2.6.8 and 6.1.1.4'
N N 0.0061 0.0033 'International Tables Vol C Tables 4.2.6.8 and 6.1.1.4'
O O 0.0106 0.0060 'International Tables Vol C Tables 4.2.6.8 and 6.1.1.4'
S S 0.1246 0.1234 'International Tables Vol C Tables 4.2.6.8 and 6.1.1.4'
Cd Cd -0.8075 1.2024 'International Tables Vol C Tables 4.2.6.8 and 6.1.1.4'

loop_
_geom_angle_atom_site_label_1
_geom_angle_atom_site_label_2
_geom_angle_atom_site_label_3
_geom_angle
_geom_angle_site_symmetry_1
_geom_angle_site_symmetry_3
_geom_angle_publ_flag
O1 Cd1 O1W 100.5(2) . . ?
O1 Cd1 N4 114.8(2) . . ?
O1W Cd1 N4 143.8(2) . . ?
O1 Cd1 N3 123.5(2) . . ?
O1W Cd1 N3 84.1(2) . . ?
N4 Cd1 N3 70.4(2) . . ?
O1 Cd1 O8 85.8(2) . 1_654 ?
O1W Cd1 O8 98.3(2) . 1_654 ?
N4 Cd1 O8 92.0(2) . 1_654 ?
N3 Cd1 O8 149.9(2) . 1_654 ?
O1 Cd1 O7 136.7(2) . 1_654 ?
O1W Cd1 O7 74.8(2) . 1_654 ?
N4 Cd1 O7 84.1(2) . 1_654 ?
N3 Cd1 O7 99.2(2) . 1_654 ?
O8 Cd1 O7 53.49(19) 1_654 1_654 ?
N2 Cd2 N7 163.7(3) . . ?
N2 Cd2 N8 106.1(3) . . ?
N7 Cd2 N8 73.1(3) . . ?
N2 Cd2 N1 72.1(2) . . ?
N7 Cd2 N1 110.9(2) . . ?
N8 Cd2 N1 172.1(2) . . ?
N2 Cd2 O2W 107.1(2) . . ?
N7 Cd2 O2W 89.2(2) . . ?
N8 Cd2 O2W 92.1(2) . . ?
N1 Cd2 O2W 81.3(2) . . ?
N2 Cd2 O11 84.5(2) . . ?
N7 Cd2 O11 79.2(2) . . ?
N8 Cd2 O11 85.9(2) . . ?
N1 Cd2 O11 101.4(2) . . ?
O2W Cd2 O11 168.3(2) . . ?
O5 Cd3 O4 100.8(2) . . ?
O5 Cd3 O22 84.6(2) . 1_655 ?
O4 Cd3 O22 90.7(2) . 1_655 ?
O5 Cd3 N5 115.0(2) . . ?
O4 Cd3 N5 138.1(2) . . ?
O22 Cd3 N5 112.8(2) 1_655 . ?
O5 Cd3 N6 88.9(2) . . ?
O4 Cd3 N6 90.6(2) . . ?
O22 Cd3 N6 173.5(2) 1_655 . ?
N5 Cd3 N6 70.0(2) . . ?
O5 Cd3 O3 154.8(2) . . ?
O4 Cd3 O3 54.43(19) . . ?
O22 Cd3 O3 99.0(2) 1_655 . ?
N5 Cd3 O3 86.9(2) . . ?
N6 Cd3 O3 87.0(2) . . ?
O5 Cd3 C8 127.7(3) . . ?
O4 Cd3 C8 27.1(2) . . ?
O22 Cd3 C8 95.4(2) 1_655 . ?
N5 Cd3 C8 113.0(2) . . ?
N6 Cd3 C8 88.7(2) . . ?
O3 Cd3 C8 27.3(2) . . ?
O12 S1 O11 113.8(4) . . ?
O12 S1 O13 112.4(4) . . ?
O11 S1 O13 111.5(4) . . ?
O12 S1 C1 106.6(4) . . ?
O11 S1 C1 105.3(3) . . ?
O13 S1 C1 106.6(4) . . ?
O23 S2 O21 114.2(4) . . ?
O23 S2 O22 111.1(4) . . ?
O21 S2 O22 113.3(4) . . ?
O23 S2 C11 105.9(4) . . ?
O21 S2 C11 106.6(4) . . ?
O22 S2 C11 105.0(4) . . ?
C21 N1 C25 118.1(7) . . ?
C21 N1 Cd2 125.5(5) . . ?
C25 N1 Cd2 116.3(5) . . ?
C26 N2 C30 118.5(7) . . ?
C26 N2 Cd2 116.7(6) . . ?
C30 N2 Cd2 124.8(6) . . ?
C31 N3 C35 117.7(7) . . ?
C31 N3 Cd1 123.7(6) . . ?
C35 N3 Cd1 118.1(5) . . ?
C36 N4 C40 118.3(7) . . ?
C36 N4 Cd1 118.3(5) . . ?
C40 N4 Cd1 123.1(6) . . ?
C41 N5 C45 119.3(8) . . ?
C41 N5 Cd3 121.7(6) . . ?
C45 N5 Cd3 119.0(6) . . ?
C50 N6 C46 117.8(7) . . ?
C50 N6 Cd3 123.4(6) . . ?
C46 N6 Cd3 118.7(6) . . ?
C51 N7 C55 119.1(8) . . ?
C51 N7 Cd2 125.3(6) . . ?
C55 N7 Cd2 115.5(6) . . ?
C60 N8 C56 117.0(8) . . ?
C60 N8 Cd2 126.4(6) . . ?
C56 N8 Cd2 115.5(6) . . ?
C6 C1 C2 120.1(7) . . ?
C6 C1 S1 119.7(6) . . ?
C2 C1 S1 120.2(6) . . ?
C1 C2 C3 120.1(7) . . ?
C1 C2 H2A 120.0 . . ?
C3 C2 H2A 120.0 . . ?
C4 C3 C2 119.1(7) . . ?
C4 C3 C7 120.6(7) . . ?
C2 C3 C7 120.3(7) . . ?
C3 C4 C5 121.2(7) . . ?
C3 C4 H4A 119.4 . . ?
C5 C4 H4A 119.4 . . ?
C6 C5 C4 118.6(7) . . ?
C6 C5 C8 120.0(7) . . ?
C4 C5 C8 121.3(7) . . ?
C5 C6 C1 120.8(7) . . ?
C5 C6 H6A 119.6 . . ?
C1 C6 H6A 119.6 . . ?
O2 C7 O1 124.0(7) . . ?
O2 C7 C3 119.8(7) . . ?
O1 C7 C3 116.2(7) . . ?
O4 C8 O3 123.4(7) . . ?
O4 C8 C5 117.3(7) . . ?
O3 C8 C5 119.4(8) . . ?
O4 C8 Cd3 55.8(4) . . ?
O3 C8 Cd3 67.6(4) . . ?
C5 C8 Cd3 172.9(6) . . ?
C12 C11 C16 120.2(7) . . ?
C12 C11 S2 119.9(6) . . ?
C16 C11 S2 119.9(6) . . ?
C11 C12 C13 120.3(8) . . ?
C11 C12 H12A 119.9 . . ?
C13 C12 H12A 119.9 . . ?
C14 C13 C12 119.5(8) . . ?
C14 C13 C17 121.3(8) . . ?
C12 C13 C17 119.2(8) . . ?
C13 C14 C15 120.1(8) . . ?
C13 C14 H14A 120.0 . . ?
C15 C14 H14A 120.0 . . ?
C16 C15 C14 119.9(7) . . ?
C16 C15 C18 120.8(7) . . ?
C14 C15 C18 119.2(7) . . ?
C15 C16 C11 119.9(7) . . ?
C15 C16 H16A 120.0 . . ?
C11 C16 H16A 120.0 . . ?
O6 C17 O5 123.5(8) . . ?
O6 C17 C13 119.3(8) . . ?
O5 C17 C13 117.2(8) . . ?
O7 C18 O8 122.8(8) . . ?
O7 C18 C15 119.3(7) . . ?
O8 C18 C15 117.9(8) . . ?
N1 C21 C22 124.3(8) . . ?
N1 C21 H21A 117.8 . . ?
C22 C21 H21A 117.8 . . ?
C21 C22 C23 117.8(9) . . ?
C21 C22 H22A 121.1 . . ?
C23 C22 H22A 121.1 . . ?
C24 C23 C22 118.9(9) . . ?
C24 C23 H23A 120.6 . . ?
C22 C23 H23A 120.6 . . ?
C23 C24 C25 120.4(8) . . ?
C23 C24 H24A 119.8 . . ?
C25 C24 H24A 119.8 . . ?
N1 C25 C24 120.3(8) . . ?
N1 C25 C26 116.4(7) . . ?
C24 C25 C26 123.3(8) . . ?
N2 C26 C27 120.9(8) . . ?
N2 C26 C25 118.2(7) . . ?
C27 C26 C25 120.9(8) . . ?
C28 C27 C26 119.3(9) . . ?
C28 C27 H27A 120.3 . . ?
C26 C27 H27A 120.3 . . ?
C29 C28 C27 120.0(9) . . ?
C29 C28 H28A 120.0 . . ?
C27 C28 H28A 120.0 . . ?
C28 C29 C30 117.6(9) . . ?
C28 C29 H29A 121.2 . . ?
C30 C29 H29A 121.2 . . ?
N2 C30 C29 123.6(9) . . ?
N2 C30 H30A 118.2 . . ?
C29 C30 H30A 118.2 . . ?
N3 C31 C32 123.2(9) . . ?
N3 C31 H31A 118.4 . . ?
C32 C31 H31A 118.4 . . ?
C31 C32 C33 119.1(9) . . ?
C31 C32 H32A 120.5 . . ?
C33 C32 H32A 120.5 . . ?
C34 C33 C32 118.4(8) . . ?
C34 C33 H33A 120.8 . . ?
C32 C33 H33A 120.8 . . ?
C35 C34 C33 120.1(8) . . ?
C35 C34 H34A 120.0 . . ?
C33 C34 H34A 120.0 . . ?
N3 C35 C34 121.4(8) . . ?
N3 C35 C36 115.3(7) . . ?
C34 C35 C36 123.3(7) . . ?
N4 C36 C37 121.3(8) . . ?
N4 C36 C35 117.5(7) . . ?
C37 C36 C35 121.3(7) . . ?
C38 C37 C36 120.0(9) . . ?
C38 C37 H37A 120.0 . . ?
C36 C37 H37A 120.0 . . ?
C37 C38 C39 119.1(9) . . ?
C37 C38 H38A 120.5 . . ?
C39 C38 H38A 120.5 . . ?
C38 C39 C40 118.5(9) . . ?
C38 C39 H39A 120.8 . . ?
C40 C39 H39A 120.8 . . ?
N4 C40 C39 122.8(9) . . ?
N4 C40 H40A 118.6 . . ?
C39 C40 H40A 118.6 . . ?
N5 C41 C42 121.9(9) . . ?
N5 C41 H41A 119.0 . . ?
C42 C41 H41A 119.0 . . ?
C43 C42 C41 119.4(10) . . ?
C43 C42 H42A 120.3 . . ?
C41 C42 H42A 120.3 . . ?
C42 C43 C44 118.9(9) . . ?
C42 C43 H43A 120.6 . . ?
C44 C43 H43A 120.6 . . ?
C43 C44 C45 119.5(9) . . ?
C43 C44 H44A 120.3 . . ?
C45 C44 H44A 120.3 . . ?
N5 C45 C44 120.9(9) . . ?
N5 C45 C46 116.9(7) . . ?
C44 C45 C46 122.2(8) . . ?
N6 C46 C47 121.8(8) . . ?
N6 C46 C45 115.3(7) . . ?
C47 C46 C45 122.8(8) . . ?
C48 C47 C46 119.3(9) . . ?
C48 C47 H47A 120.3 . . ?
C46 C47 H47A 120.3 . . ?
C47 C48 C49 119.7(9) . . ?
C47 C48 H48A 120.1 . . ?
C49 C48 H48A 120.1 . . ?
C50 C49 C48 117.7(9) . . ?
C50 C49 H49A 121.1 . . ?
C48 C49 H49A 121.1 . . ?
N6 C50 C49 123.6(9) . . ?
N6 C50 H50A 118.2 . . ?
C49 C50 H50A 118.2 . . ?
N7 C51 C52 122.5(9) . . ?
N7 C51 H51A 118.7 . . ?
C52 C51 H51A 118.7 . . ?
C51 C52 C53 118.4(10) . . ?
C51 C52 H52A 120.8 . . ?
C53 C52 H52A 120.8 . . ?
C54 C53 C52 120.1(11) . . ?
C54 C53 H53A 119.9 . . ?
C52 C53 H53A 119.9 . . ?
C53 C54 C55 119.5(10) . . ?
C53 C54 H54A 120.3 . . ?
C55 C54 H54A 120.3 . . ?
N7 C55 C54 120.3(9) . . ?
N7 C55 C56 117.9(7) . . ?
C54 C55 C56 121.8(9) . . ?
N8 C56 C57 121.6(9) . . ?
N8 C56 C55 117.2(8) . . ?
C57 C56 C55 121.1(9) . . ?
C58 C57 C56 119.0(10) . . ?
C58 C57 H57A 120.5 . . ?
C56 C57 H57A 120.5 . . ?
C59 C58 C57 120.1(11) . . ?
C59 C58 H58A 120.0 . . ?
C57 C58 H58A 120.0 . . ?
C58 C59 C60 117.4(10) . . ?
C58 C59 H59A 121.3 . . ?
C60 C59 H59A 121.3 . . ?
N8 C60 C59 124.7(10) . . ?
N8 C60 H60A 117.6 . . ?
C59 C60 H60A 117.6 . . ?
C7 O1 Cd1 108.5(5) . . ?
C8 O3 Cd3 85.1(5) . . ?
C8 O4 Cd3 97.1(5) . . ?
C17 O5 Cd3 105.0(5) . . ?
C18 O7 Cd1 89.0(5) . 1_456 ?
C18 O8 Cd1 94.0(5) . 1_456 ?
S1 O11 Cd2 136.5(3) . . ?
S2 O22 Cd3 135.4(4) . 1_455 ?
Cd1 O1W O13 138.9(3) . 1_655 ?
Cd1 O1W O3W 110.9(3) . . ?
O13 O1W O3W 107.1(3) 1_655 . ?
Cd2 O2W O23 142.4(3) . 3_456 ?
Cd2 O2W O12 129.5(3) . 1_655 ?
O23 O2W O12 87.2(2) 3_456 1_655 ?
O1W O3W O4W 138.2(3) . 1_755 ?

loop_
_geom_bond_atom_site_label_1
_geom_bond_atom_site_label_2
_geom_bond_distance
_geom_bond_site_symmetry_2
_geom_bond_publ_flag
Cd1 O1 2.213(6) . ?
Cd1 O1W 2.322(6) . ?
Cd1 N4 2.330(7) . ?
Cd1 N3 2.343(7) . ?
Cd1 O8 2.377(6) 1_654 ?
Cd1 O7 2.494(6) 1_654 ?
Cd2 N2 2.295(7) . ?
Cd2 N7 2.297(7) . ?
Cd2 N8 2.313(7) . ?
Cd2 N1 2.320(7) . ?
Cd2 O2W 2.384(6) . ?
Cd2 O11 2.482(5) . ?
Cd3 O5 2.246(5) . ?
Cd3 O4 2.261(5) . ?
Cd3 O22 2.273(6) 1_655 ?
Cd3 N5 2.330(7) . ?
Cd3 N6 2.361(7) . ?
Cd3 O3 2.517(6) . ?
Cd3 C8 2.713(8) . ?
S1 O12 1.450(6) . ?
S1 O11 1.457(5) . ?
S1 O13 1.458(6) . ?
S1 C1 1.783(8) . ?
S2 O23 1.426(6) . ?
S2 O21 1.431(6) . ?
S2 O22 1.463(6) . ?
S2 C11 1.773(8) . ?
N1 C21 1.341(10) . ?
N1 C25 1.342(10) . ?
N2 C26 1.330(10) . ?
N2 C30 1.338(11) . ?
N3 C31 1.346(11) . ?
N3 C35 1.357(9) . ?
N4 C36 1.335(10) . ?
N4 C40 1.338(11) . ?
N5 C41 1.332(11) . ?
N5 C45 1.345(10) . ?
N6 C50 1.341(11) . ?
N6 C46 1.345(10) . ?
N7 C51 1.347(11) . ?
N7 C55 1.353(11) . ?
N8 C60 1.341(11) . ?
N8 C56 1.343(10) . ?
C1 C6 1.380(10) . ?
C1 C2 1.383(10) . ?
C2 C3 1.395(11) . ?
C2 H2A 0.9300 . ?
C3 C4 1.374(10) . ?
C3 C7 1.523(10) . ?
C4 C5 1.401(10) . ?
C4 H4A 0.9300 . ?
C5 C6 1.379(11) . ?
C5 C8 1.511(11) . ?
C6 H6A 0.9300 . ?
C7 O2 1.216(10) . ?
C7 O1 1.277(9) . ?
C8 O4 1.245(9) . ?
C8 O3 1.251(10) . ?
C11 C12 1.371(11) . ?
C11 C16 1.397(11) . ?
C12 C13 1.393(12) . ?
C12 H12A 0.9300 . ?
C13 C14 1.385(11) . ?
C13 C17 1.501(11) . ?
C14 C15 1.396(10) . ?
C14 H14A 0.9300 . ?
C15 C16 1.373(11) . ?
C15 C18 1.512(11) . ?
C16 H16A 0.9300 . ?
C17 O6 1.255(10) . ?
C17 O5 1.262(10) . ?
C18 O7 1.239(10) . ?
C18 O8 1.260(9) . ?
C21 C22 1.360(12) . ?
C21 H21A 0.9300 . ?
C22 C23 1.380(13) . ?
C22 H22A 0.9300 . ?
C23 C24 1.371(12) . ?
C23 H23A 0.9300 . ?
C24 C25 1.390(11) . ?
C24 H24A 0.9300 . ?
C25 C26 1.487(11) . ?
C26 C27 1.388(11) . ?
C27 C28 1.372(12) . ?
C27 H27A 0.9300 . ?
C28 C29 1.362(13) . ?
C28 H28A 0.9300 . ?
C29 C30 1.370(12) . ?
C29 H29A 0.9300 . ?
C30 H30A 0.9300 . ?
C31 C32 1.365(12) . ?
C31 H31A 0.9300 . ?
C32 C33 1.382(12) . ?
C32 H32A 0.9300 . ?
C33 C34 1.377(12) . ?
C33 H33A 0.9300 . ?
C34 C35 1.377(11) . ?
C34 H34A 0.9300 . ?
C35 C36 1.491(11) . ?
C36 C37 1.399(11) . ?
C37 C38 1.364(12) . ?
C37 H37A 0.9300 . ?
C38 C39 1.367(13) . ?
C38 H38A 0.9300 . ?
C39 C40 1.397(12) . ?
C39 H39A 0.9300 . ?
C40 H40A 0.9300 . ?
C41 C42 1.378(13) . ?
C41 H41A 0.9300 . ?
C42 C43 1.364(13) . ?
C42 H42A 0.9300 . ?
C43 C44 1.381(13) . ?
C43 H43A 0.9300 . ?
C44 C45 1.381(11) . ?
C44 H44A 0.9300 . ?
C45 C46 1.506(12) . ?
C46 C47 1.380(11) . ?
C47 C48 1.365(12) . ?
C47 H47A 0.9300 . ?
C48 C49 1.384(13) . ?
C48 H48A 0.9300 . ?
C49 C50 1.370(12) . ?
C49 H49A 0.9300 . ?
C50 H50A 0.9300 . ?
C51 C52 1.366(13) . ?
C51 H51A 0.9300 . ?
C52 C53 1.372(15) . ?
C52 H52A 0.9300 . ?
C53 C54 1.369(15) . ?
C53 H53A 0.9300 . ?
C54 C55 1.389(13) . ?
C54 H54A 0.9300 . ?
C55 C56 1.494(12) . ?
C56 C57 1.384(13) . ?
C57 C58 1.381(15) . ?
C57 H57A 0.9300 . ?
C58 C59 1.355(15) . ?
C58 H58A 0.9300 . ?
C59 C60 1.370(13) . ?
C59 H59A 0.9300 . ?
C60 H60A 0.9300 . ?
O7 Cd1 2.494(6) 1_456 ?
O8 Cd1 2.377(6) 1_456 ?
O22 Cd3 2.273(6) 1_455 ?
O1W O13 2.756(8) 1_655 ?
O1W O3W 2.883(10) . ?
O2W O23 2.795(9) 3_456 ?
O2W O12 2.814(8) 1_655 ?
O3W O4W 2.940(10) 1_755 ?
